data_1571685
loop_
_publ_author_name
'Li, Yi'
'Wu, Yanxin'
'Zhao, Jiaxin'
'Duan, Jingui'
'Jin, Wanqin'

_publ_section_title
;
 Systemic regulation of binding sites in porous coordination polymers for
 ethylene purification from ternary C2 hydrocarbons.
;
_journal_issue 24
_journal_name_full 'Chemical science'
_journal_page_first 9318
_journal_page_last 9324
_journal_paper_doi 10.1039/d4sc02659d
_journal_volume 15
_journal_year 2024
_chemical_formula_sum 'C118 H108 Cu4 F24 N32 O16 Zr4'
_chemical_formula_weight 3305.40
_space_group_crystal_system tetragonal
_space_group_IT_number 98
_space_group_name_Hall 'I 4bw 2bw'
_space_group_name_H-M_alt 'I 41 2 2'
_atom_sites_solution_hydrogens mixed
_audit_creation_method SHELXL-2018/3
_audit_update_record
;
2024-03-04 deposited with the CCDC.	2024-05-13 downloaded from the CCDC.
;
_cell_angle_alpha 90
_cell_angle_beta 90
_cell_angle_gamma 90
_cell_formula_units_Z 2
_cell_length_a 17.105(3)
_cell_length_b 17.105(3)
_cell_length_c 31.249(11)
_cell_measurement_reflns_used 5296
_cell_measurement_temperature 273(2)
_cell_measurement_theta_max 21.9145
_cell_measurement_theta_min 2.2875
_cell_volume 9143(4)
_computing_structure_refinement 'SHELXL-2018/3 (Sheldrick, 2018)'
_diffrn_ambient_temperature 273(2)
_diffrn_measured_fraction_theta_full 1.000
_diffrn_measured_fraction_theta_max 0.958
_diffrn_measurement_device_type 'Rigaku SmartLab'
_diffrn_radiation_type MoK\a
_diffrn_radiation_wavelength 0.71073
_diffrn_reflns_av_R_equivalents 0.0816
_diffrn_reflns_av_unetI/netI 0.0641
_diffrn_reflns_Laue_measured_fraction_full 1.000
_diffrn_reflns_Laue_measured_fraction_max 0.958
_diffrn_reflns_limit_h_max 21
_diffrn_reflns_limit_h_min -22
_diffrn_reflns_limit_k_max 20
_diffrn_reflns_limit_k_min -20
_diffrn_reflns_limit_l_max 38
_diffrn_reflns_limit_l_min -37
_diffrn_reflns_number 35712
_diffrn_reflns_point_group_measured_fraction_full 1.000
_diffrn_reflns_point_group_measured_fraction_max 0.947
_diffrn_reflns_theta_full 25.242
_diffrn_reflns_theta_max 27.329
_diffrn_reflns_theta_min 1.357
_exptl_absorpt_coefficient_mu 0.753
_exptl_crystal_colour blue
_exptl_crystal_density_diffrn 1.201
_exptl_crystal_description block
_exptl_crystal_F_000 3320
_exptl_crystal_size_max 0.280
_exptl_crystal_size_mid 0.250
_exptl_crystal_size_min 0.240
_refine_diff_density_max 1.239
_refine_diff_density_min -0.534
_refine_diff_density_rms 0.198
_refine_ls_abs_structure_details
;
 Flack x determined using 1227 quotients [(I+)-(I-)]/[(I+)+(I-)]
 (Parsons, Flack and Wagner, Acta Cryst. B69 (2013) 249-259).
;
_refine_ls_abs_structure_Flack -0.010(11)
_refine_ls_extinction_coef 0.0024(4)
_refine_ls_extinction_expression Fc^*^=kFc[1+0.001xFc^2^\l^3^/sin(2\q)]^-1/4^
_refine_ls_extinction_method 'SHELXL-2018/3 (Sheldrick 2018)'
_refine_ls_goodness_of_fit_ref 1.116
_refine_ls_hydrogen_treatment constr
_refine_ls_matrix_type full
_refine_ls_number_parameters 306
_refine_ls_number_reflns 4913
_refine_ls_number_restraints 523
_refine_ls_restrained_S_all 1.334
_refine_ls_R_factor_all 0.1107
_refine_ls_R_factor_gt 0.0662
_refine_ls_shift/su_max 0.001
_refine_ls_shift/su_mean 0.000
_refine_ls_structure_factor_coef Fsqd
_refine_ls_weighting_details 'w=1/[\s^2^(Fo^2^)+(0.1311P)^2^] where P=(Fo^2^+2Fc^2^)/3'
_refine_ls_weighting_scheme calc
_refine_ls_wR_factor_gt 0.1793
_refine_ls_wR_factor_ref 0.2120
_reflns_Friedel_coverage 0.747
_reflns_Friedel_fraction_full 1.000
_reflns_Friedel_fraction_max 0.933
_reflns_number_gt 3425
_reflns_number_total 4913
_reflns_threshold_expression 'I > 2\s(I)'
_cod_data_source_file d4sc02659d2.cif
_cod_data_source_block a_CCDC3
_cod_depositor_comments 'Adding full bibliography for 1571680--1571687.cif.'
_cod_original_cell_volume 9143(5)
_cod_database_code 1571685
_shelx_shelxl_version_number 2018/3
_shelx_space_group_comment
;
The symmetry employed for this shelxl refinement is uniquely defined
by the following loop, which should always be used as a source of
symmetry information in preference to the above space-group names.
They are only intended as comments.
;
_shelx_estimated_absorpt_t_min 0.817
_shelx_estimated_absorpt_t_max 0.840

loop_
_space_group_symop_operation_xyz
'x, y, z'
'-y, x+1/2, z+1/4'
'-x+1/2, -y+1/2, z+1/2'
'y+1/2, -x, z+3/4'
'x, -y+1/2, -z+1/4'
'y+1/2, x+1/2, -z+1/2'
'-x+1/2, y, -z+3/4'
'-y, -x, -z'
'x+1/2, y+1/2, z+1/2'
'-y+1/2, x+1, z+3/4'
'-x+1, -y+1, z+1'
'y+1, -x+1/2, z+5/4'
'x+1/2, -y+1, -z+3/4'
'y+1, x+1, -z+1'
'-x+1, y+1/2, -z+5/4'
'-y+1/2, -x+1/2, -z+1/2'

loop_
_atom_site_label
_atom_site_type_symbol
_atom_site_fract_x
_atom_site_fract_y
_atom_site_fract_z
_atom_site_U_iso_or_equiv
_atom_site_adp_type
_atom_site_occupancy
_atom_site_site_symmetry_order
_atom_site_calc_flag
_atom_site_refinement_flags_posn
_atom_site_refinement_flags_adp
_atom_site_refinement_flags_occupancy
_atom_site_disorder_assembly
_atom_site_disorder_group
Zr1 Zr 0.46318(7) 0.250000 0.125000 0.0364(4) Uani 1 2 d S TU P . .
Cu2 Cu 0.500000 0.000000 0.12244(4) 0.0352(4) Uani 1 2 d S T P . .
F1 F 0.4643(3) 0.1335(3) 0.1239(2) 0.0591(14) Uani 1 1 d . U . . .
F2 F 0.5801(6) 0.250000 0.125000 0.080(3) Uani 1 2 d S TU P . .
F3 F 0.4653(5) 0.2486(5) 0.0613(2) 0.090(2) Uani 1 1 d . U . . .
F4 F 0.3458(6) 0.250000 0.125000 0.101(3) Uani 1 2 d S TU P . .
N1 N 0.5802(5) 0.0241(4) 0.1671(2) 0.0396(19) Uani 1 1 d . . . . .
N2 N 0.6773(5) 0.0829(5) 0.2009(3) 0.0424(19) Uani 1 1 d . . . . .
N3 N 0.6378(5) 0.0769(5) 0.0215(2) 0.049(2) Uani 1 1 d . . . . .
N4 N 0.5794(5) 0.0186(4) 0.0759(2) 0.044(2) Uani 1 1 d . . . . .
O1 O 0.7557(6) 0.3605(4) 0.1541(3) 0.072(2) Uani 1 1 d . . . . .
O2 O 0.8613(18) 0.3851(17) 0.1903(8) 0.094(8) Uani 0.51 1 d . U P A 1
H2 H 0.888004 0.363600 0.208651 0.142 Uiso 0.51 1 calc R U P A 1
O2' O 0.880(2) 0.3618(19) 0.1685(8) 0.094(8) Uani 0.49 1 d . . P A 2
H2' H 0.912030 0.329797 0.177025 0.142 Uiso 0.49 1 calc R U P A 2
C1 C 0.5990(7) -0.0191(7) 0.2025(3) 0.060(3) Uani 1 1 d . . . . .
H1 H 0.575840 -0.066193 0.210255 0.072 Uiso 1 1 calc R U . . .
C2 C 0.6562(7) 0.0171(8) 0.2245(4) 0.068(4) Uani 1 1 d . . . . .
H2A H 0.677607 0.001246 0.250446 0.081 Uiso 1 1 calc R U . . .
C3 C 0.6285(5) 0.0848(6) 0.1670(3) 0.042(2) Uani 1 1 d . . . . .
H3 H 0.628716 0.123661 0.146228 0.051 Uiso 1 1 calc R U . . .
C4 C 0.7409(6) 0.1349(5) 0.2094(3) 0.043(2) Uani 1 1 d . . . . .
C5 C 0.7999(6) 0.1101(6) 0.2356(3) 0.043(2) Uani 1 1 d . . . . .
H5 H 0.798284 0.060904 0.248273 0.051 Uiso 1 1 calc R U . . .
C6 C 0.6577(10) 0.0012(8) 0.0212(5) 0.094(6) Uani 1 1 d . . . . .
H6 H 0.689705 -0.023471 0.001250 0.113 Uiso 1 1 calc R U . . .
C7 C 0.8629(6) 0.1608(6) 0.2430(3) 0.048(2) Uani 1 1 d . . . . .
C8 C 0.8669(6) 0.2345(7) 0.2227(3) 0.055(3) Uani 1 1 d . . . . .
H8 H 0.909339 0.267423 0.227171 0.066 Uiso 1 1 calc R U . . .
C9 C 0.8068(6) 0.2565(7) 0.1962(3) 0.053(3) Uani 1 1 d . . . . .
C10 C 0.7429(6) 0.2089(5) 0.1898(3) 0.045(2) Uani 1 1 d . . . . .
H10 H 0.701694 0.225368 0.172596 0.054 Uiso 1 1 calc R U . . .
C11 C 0.8076(8) 0.3341(7) 0.1751(5) 0.073(4) Uani 1 1 d . . . . .
C12 C 0.6234(9) -0.0322(7) 0.0547(4) 0.081(5) Uani 1 1 d . . . . .
H12 H 0.629424 -0.084451 0.062265 0.097 Uiso 1 1 calc R U . . .
C13 C 0.5880(6) 0.0866(6) 0.0546(3) 0.044(2) Uani 1 1 d . . . . .
H13 H 0.563300 0.133296 0.061732 0.053 Uiso 1 1 calc R U . . .
C14 C 0.772(2) 0.613(3) 0.1252(15) 0.145(17) Uani 0.125 1 d DG U P B 1
H14A H 0.776982 0.643779 0.099737 0.174 Uiso 0.125 1 d R U P B 1
H14B H 0.757542 0.635088 0.151257 0.174 Uiso 0.125 1 d R U P B 1
C15 C 0.778(2) 0.535(3) 0.1249(16) 0.142(17) Uani 0.125 1 d DG U P B 1
H15A H 0.793165 0.507877 0.098915 0.171 Uiso 0.125 1 d R U P B 1
H15B H 0.768165 0.504958 0.150534 0.171 Uiso 0.125 1 d R U P B 1
C16 C 0.900(3) 0.505(3) 0.1550(17) 0.142(17) Uani 0.125 1 d DG U P B 3
H16A H 0.878135 0.493880 0.182822 0.171 Uiso 0.125 1 d R U P B 3
H16B H 0.912268 0.556486 0.148209 0.171 Uiso 0.125 1 d R U P B 3
C17 C 0.911(3) 0.445(3) 0.128(2) 0.142(17) Uani 0.125 1 d DG U P B 3
H17A H 0.897141 0.392311 0.136306 0.170 Uiso 0.125 1 d R U P B 3
H17B H 0.932555 0.454089 0.099761 0.170 Uiso 0.125 1 d R U P B 3
C18 C 0.839(3) 0.592(4) 0.2210(13) 0.144(16) Uani 0.125 1 d DG U P B 2
H18A H 0.852587 0.626636 0.197690 0.172 Uiso 0.125 1 d R U P B 2
H18B H 0.789164 0.566717 0.222311 0.172 Uiso 0.125 1 d R U P B 2
C19 C 0.892(4) 0.578(4) 0.2508(14) 0.144(16) Uani 0.125 1 d DG U P B 2
H19A H 0.882175 0.540214 0.272769 0.173 Uiso 0.125 1 d R U P B 2
H19B H 0.941210 0.606185 0.250522 0.173 Uiso 0.125 1 d R U P B 2
C20 C 0.900(3) 0.702(3) 0.1235(15) 0.144(16) Uani 0.125 1 d DG U P B 4
H20A H 0.896582 0.686067 0.094005 0.173 Uiso 0.125 1 d R U P B 4
H20B H 0.949223 0.697708 0.138422 0.173 Uiso 0.125 1 d R U P B 4
C21 C 0.837(3) 0.729(3) 0.1438(17) 0.144(16) Uani 0.125 1 d DG U P B 4
H21A H 0.848390 0.742951 0.173026 0.173 Uiso 0.125 1 d R U P B 4
H21B H 0.786197 0.734977 0.130805 0.173 Uiso 0.125 1 d R U P B 4
C22 C 0.966(2) 0.605(4) 0.1295(16) 0.145(17) Uani 0.125 1 d DG U P B 5
H22A H 0.976251 0.561875 0.148175 0.174 Uiso 0.125 1 d R U P B 5
H22B H 0.930604 0.598706 0.105596 0.174 Uiso 0.125 1 d R U P B 5
C23 C 1.000(3) 0.676(4) 0.1368(18) 0.144(17) Uani 0.125 1 d DG U P B 5
H23A H 0.993165 0.722808 0.120009 0.173 Uiso 0.125 1 d R U P B 5
H23B H 1.034467 0.679613 0.161014 0.173 Uiso 0.125 1 d R U P B 5
C24 C 0.773(3) 0.687(4) 0.2277(17) 0.144(17) Uani 0.125 1 d DG U P B 6
H24A H 0.827656 0.701828 0.227229 0.173 Uiso 0.125 1 d R U P B 6
H24B H 0.766189 0.632112 0.223071 0.173 Uiso 0.125 1 d R U P B 6
C25 C 0.705(4) 0.725(4) 0.233(2) 0.144(17) Uani 0.125 1 d DG U P B 6
H25A H 0.656277 0.696017 0.232076 0.173 Uiso 0.125 1 d R U P B 6
H25B H 0.703852 0.780349 0.237950 0.173 Uiso 0.125 1 d R U P B 6
C26 C 0.950(3) 0.546(4) 0.0637(17) 0.144(17) Uani 0.125 1 d DG U P B 7
H26A H 0.985300 0.508412 0.075719 0.173 Uiso 0.125 1 d R U P B 7
H26B H 0.962503 0.580273 0.041420 0.173 Uiso 0.125 1 d R U P B 7
C27 C 0.878(3) 0.556(4) 0.0767(15) 0.144(17) Uani 0.125 1 d DG U P B 7
H27A H 0.857485 0.524809 0.099634 0.173 Uiso 0.125 1 d R U P B 7
H27B H 0.845515 0.595325 0.063278 0.173 Uiso 0.125 1 d R U P B 7

loop_
_atom_site_aniso_label
_atom_site_aniso_U_11
_atom_site_aniso_U_22
_atom_site_aniso_U_33
_atom_site_aniso_U_23
_atom_site_aniso_U_13
_atom_site_aniso_U_12
Zr1 0.0451(7) 0.0289(6) 0.0351(6) -0.0024(5) 0.000 0.000
Cu2 0.0418(9) 0.0333(8) 0.0305(7) 0.000 0.000 -0.0057(6)
F1 0.076(4) 0.030(3) 0.071(3) -0.004(3) -0.006(4) -0.005(2)
F2 0.059(5) 0.059(5) 0.122(7) 0.017(6) 0.000 0.000
F3 0.144(6) 0.075(4) 0.050(3) 0.004(4) 0.006(4) 0.003(5)
F4 0.068(6) 0.088(7) 0.147(9) 0.009(7) 0.000 0.000
N1 0.042(4) 0.042(5) 0.035(4) 0.007(3) -0.001(3) -0.010(4)
N2 0.040(5) 0.046(5) 0.042(4) 0.011(4) -0.007(3) -0.007(4)
N3 0.060(6) 0.042(5) 0.046(4) 0.012(4) 0.019(4) 0.008(4)
N4 0.060(6) 0.029(5) 0.044(4) 0.006(3) 0.006(4) -0.006(4)
O1 0.077(6) 0.058(5) 0.080(5) 0.028(4) -0.037(5) -0.001(5)
O2 0.081(13) 0.081(15) 0.121(19) 0.045(13) -0.029(14) -0.021(10)
O2' 0.081(13) 0.081(15) 0.121(19) 0.045(13) -0.029(14) -0.021(10)
C1 0.062(7) 0.065(8) 0.054(6) 0.025(5) -0.012(5) -0.025(6)
C2 0.060(7) 0.083(10) 0.061(6) 0.035(6) -0.021(6) -0.022(7)
C3 0.040(5) 0.052(7) 0.035(4) 0.007(4) -0.007(4) -0.007(4)
C4 0.040(6) 0.047(5) 0.040(4) 0.005(4) -0.004(4) -0.007(5)
C5 0.037(5) 0.043(6) 0.048(5) 0.009(4) -0.009(4) -0.009(4)
C6 0.135(13) 0.047(7) 0.100(10) 0.018(7) 0.078(10) 0.038(8)
C7 0.047(6) 0.055(7) 0.041(5) 0.011(5) -0.008(4) -0.006(5)
C8 0.054(6) 0.059(8) 0.052(5) 0.011(5) -0.011(5) -0.017(5)
C9 0.049(6) 0.055(6) 0.053(5) 0.022(5) -0.010(4) -0.001(6)
C10 0.048(6) 0.043(5) 0.043(4) 0.011(4) -0.021(5) -0.005(5)
C11 0.069(9) 0.058(8) 0.091(9) 0.013(7) -0.004(7) -0.028(7)
C12 0.115(12) 0.037(7) 0.089(9) 0.022(6) 0.051(8) 0.024(7)
C13 0.048(6) 0.041(6) 0.043(5) 0.007(4) 0.008(4) 0.004(4)
C14 0.10(2) 0.21(4) 0.12(3) 0.06(3) -0.03(2) -0.12(3)
C15 0.10(2) 0.21(4) 0.12(3) 0.06(3) -0.03(2) -0.13(3)
C16 0.10(2) 0.21(4) 0.12(3) 0.06(3) -0.03(2) -0.13(3)
C17 0.10(2) 0.21(4) 0.12(3) 0.06(3) -0.03(2) -0.13(3)
C18 0.10(2) 0.21(4) 0.12(3) 0.06(3) -0.03(2) -0.13(3)
C19 0.10(2) 0.21(4) 0.12(3) 0.06(3) -0.03(2) -0.13(3)
C20 0.10(2) 0.21(4) 0.12(3) 0.06(3) -0.03(2) -0.13(3)
C21 0.10(2) 0.21(4) 0.12(3) 0.06(3) -0.03(2) -0.13(3)
C22 0.10(2) 0.21(4) 0.12(3) 0.06(3) -0.03(2) -0.13(3)
C23 0.10(2) 0.21(4) 0.12(3) 0.06(3) -0.03(2) -0.12(3)
C24 0.10(2) 0.21(4) 0.12(3) 0.06(3) -0.03(2) -0.13(3)
C25 0.10(2) 0.21(4) 0.12(3) 0.06(3) -0.03(2) -0.13(3)
C26 0.10(2) 0.21(4) 0.12(3) 0.06(3) -0.03(2) -0.12(3)
C27 0.10(2) 0.21(4) 0.12(3) 0.06(3) -0.03(2) -0.13(3)

loop_
_atom_type_symbol
_atom_type_description
_atom_type_scat_dispersion_real
_atom_type_scat_dispersion_imag
_atom_type_scat_source
C C 0.0033 0.0016 'International Tables Vol C Tables 4.2.6.8 and 6.1.1.4'
H H 0.0000 0.0000 'International Tables Vol C Tables 4.2.6.8 and 6.1.1.4'
Cu Cu 0.3201 1.2651 'International Tables Vol C Tables 4.2.6.8 and 6.1.1.4'
F F 0.0171 0.0103 'International Tables Vol C Tables 4.2.6.8 and 6.1.1.4'
N N 0.0061 0.0033 'International Tables Vol C Tables 4.2.6.8 and 6.1.1.4'
O O 0.0106 0.0060 'International Tables Vol C Tables 4.2.6.8 and 6.1.1.4'
Zr Zr -2.9673 0.5597 'International Tables Vol C Tables 4.2.6.8 and 6.1.1.4'

loop_
_geom_angle_atom_site_label_1
_geom_angle_atom_site_label_2
_geom_angle_atom_site_label_3
_geom_angle
_geom_angle_site_symmetry_1
_geom_angle_site_symmetry_3
_geom_angle_publ_flag
F3 Zr1 F3 177.9(5) 5 . ?
F3 Zr1 F1 88.3(3) 5 5 ?
F3 Zr1 F1 91.6(3) . 5 ?
F3 Zr1 F1 91.6(3) 5 . ?
F3 Zr1 F1 88.3(3) . . ?
F1 Zr1 F1 178.9(4) 5 . ?
F3 Zr1 F2 88.9(2) 5 . ?
F3 Zr1 F2 88.9(2) . . ?
F1 Zr1 F2 89.43(18) 5 . ?
F1 Zr1 F2 89.43(18) . . ?
F3 Zr1 F4 91.1(2) 5 . ?
F3 Zr1 F4 91.1(2) . . ?
F1 Zr1 F4 90.57(18) 5 . ?
F1 Zr1 F4 90.57(18) . . ?
F2 Zr1 F4 180.0 . . ?
N1 Cu2 N1 91.4(4) 11_544 . ?
N1 Cu2 N4 176.8(3) 11_544 . ?
N1 Cu2 N4 90.6(3) . . ?
N1 Cu2 N4 90.6(3) 11_544 11_544 ?
N1 Cu2 N4 176.8(3) . 11_544 ?
N4 Cu2 N4 87.6(5) . 11_544 ?
N1 Cu2 F1 90.5(3) 11_544 . ?
N1 Cu2 F1 87.9(3) . . ?
N4 Cu2 F1 92.1(3) . . ?
N4 Cu2 F1 89.6(3) 11_544 . ?
N1 Cu2 F1 87.9(3) 11_544 11_544 ?
N1 Cu2 F1 90.5(3) . 11_544 ?
N4 Cu2 F1 89.6(3) . 11_544 ?
N4 Cu2 F1 92.1(3) 11_544 11_544 ?
F1 Cu2 F1 177.7(3) . 11_544 ?
Zr1 F1 Cu2 165.6(3) . . ?
C3 N1 C1 106.1(8) . . ?
C3 N1 Cu2 125.9(6) . . ?
C1 N1 Cu2 127.9(7) . . ?
C3 N2 C2 105.9(8) . . ?
C3 N2 C4 127.0(8) . . ?
C2 N2 C4 126.9(8) . . ?
C6 N3 C13 106.6(8) . . ?
C6 N3 C7 128.9(9) . 4_564 ?
C13 N3 C7 124.5(8) . 4_564 ?
C12 N4 C13 105.0(9) . . ?
C12 N4 Cu2 129.7(7) . . ?
C13 N4 Cu2 124.4(7) . . ?
C11 O2 H2 109.5 . . ?
C11 O2' H2' 109.5 . . ?
C2 C1 N1 109.6(9) . . ?
C2 C1 H1 125.2 . . ?
N1 C1 H1 125.2 . . ?
C1 C2 N2 106.9(9) . . ?
C1 C2 H2A 126.6 . . ?
N2 C2 H2A 126.6 . . ?
N1 C3 N2 111.4(8) . . ?
N1 C3 H3 124.3 . . ?
N2 C3 H3 124.3 . . ?
C5 C4 C10 121.5(9) . . ?
C5 C4 N2 118.7(8) . . ?
C10 C4 N2 119.8(9) . . ?
C4 C5 C7 118.3(9) . . ?
C4 C5 H5 120.8 . . ?
C7 C5 H5 120.8 . . ?
C12 C6 N3 107.3(10) . . ?
C12 C6 H6 126.4 . . ?
N3 C6 H6 126.4 . . ?
C5 C7 C8 121.0(9) . . ?
C5 C7 N3 119.4(9) . 2_645 ?
C8 C7 N3 119.7(9) . 2_645 ?
C9 C8 C7 118.7(10) . . ?
C9 C8 H8 120.7 . . ?
C7 C8 H8 120.7 . . ?
C8 C9 C10 121.3(10) . . ?
C8 C9 C11 120.5(11) . . ?
C10 C9 C11 118.1(9) . . ?
C9 C10 C4 119.2(9) . . ?
C9 C10 H10 120.4 . . ?
C4 C10 H10 120.4 . . ?
O1 C11 O2' 118.0(17) . . ?
O1 C11 O2 117.1(17) . . ?
O1 C11 C9 125.2(11) . . ?
O2' C11 C9 113.2(18) . . ?
O2 C11 C9 115.3(17) . . ?
N4 C12 C6 111.2(11) . . ?
N4 C12 H12 124.4 . . ?
C6 C12 H12 124.4 . . ?
N4 C13 N3 109.8(9) . . ?
N4 C13 H13 125.1 . . ?
N3 C13 H13 125.1 . . ?
C15 C14 H14A 122.2 . . ?
C15 C14 H14B 115.9 . . ?
H14A C14 H14B 121.7 . . ?
C14 C15 H15A 120.0 . . ?
C14 C15 H15B 120.0 . . ?
H15A C15 H15B 120.0 . . ?
C17 C16 H16A 118.4 . . ?
C17 C16 H16B 123.2 . . ?
H16A C16 H16B 118.4 . . ?
C16 C17 H17A 120.0 . . ?
C16 C17 H17B 120.0 . . ?
H17A C17 H17B 120.0 . . ?
C19 C18 H18A 118.8 . . ?
C19 C18 H18A 96.0 16_665 . ?
C19 C18 H18B 120.0 . . ?
C19 C18 H18B 142.6 16_665 . ?
H18A C18 H18B 121.2 . . ?
C19 C19 C18 108(6) 16_665 . ?
C19 C19 C18 48(5) 16_665 16_665 ?
C18 C19 C18 109.1(17) . 16_665 ?
C19 C19 H19A 130.9 16_665 . ?
C18 C19 H19A 120.0 . . ?
C18 C19 H19A 102.7 16_665 . ?
C19 C19 H19B 15.6 16_665 . ?
C18 C19 H19B 120.0 . . ?
C18 C19 H19B 56.8 16_665 . ?
H19A C19 H19B 120.0 . . ?
C21 C20 C21 52(3) . 5_565 ?
C20 C20 C21 47(3) 5_565 5_565 ?
C21 C20 H20A 120.0 . . ?
C20 C20 H20A 109.5 5_565 . ?
C21 C20 H20A 81.2 5_565 . ?
C21 C20 H20B 120.0 . . ?
C20 C20 H20B 92.6 5_565 . ?
C21 C20 H20B 139.9 5_565 . ?
H20A C20 H20B 120.0 . . ?
C20 C21 C21 77(3) . 5_565 ?
C20 C21 H21A 111.6 . . ?
C21 C21 H21A 133.6 5_565 . ?
C20 C21 H21A 90.3 5_565 . ?
C20 C21 H21B 124.2 . . ?
C21 C21 H21B 65.6 5_565 . ?
C20 C21 H21B 111.9 5_565 . ?
H21A C21 H21B 124.2 . . ?
C23 C22 H22A 120.0 . . ?
C23 C22 H22B 120.0 . . ?
H22A C22 H22B 120.0 . . ?
C22 C23 H23A 126.4 . . ?
C22 C23 H23B 116.8 . . ?
H23A C23 H23B 116.8 . . ?
C25 C24 C24 93.1(11) . 16_665 ?
C25 C24 H24A 136.1 . . ?
C24 C24 H24A 61.5 16_665 . ?
C25 C24 H24B 112.0 . . ?
C24 C24 H24B 124.4 16_665 . ?
H24A C24 H24B 112.0 . . ?
C24 C25 C25 80.1(10) . 16_665 ?
C24 C25 H25A 120.0 . . ?
C25 C25 H25A 147.2 16_665 . ?
C24 C25 H25B 120.0 . . ?
C25 C25 H25B 48.0 16_665 . ?
H25A C25 H25B 120.0 . . ?
C27 C26 H26A 124.2 . . ?
C27 C26 H26B 111.6 . . ?
H26A C26 H26B 124.2 . . ?
C26 C27 H27A 120.0 . . ?
C26 C27 H27B 120.0 . . ?
H27A C27 H27B 120.0 . . ?

loop_
_geom_bond_atom_site_label_1
_geom_bond_atom_site_label_2
_geom_bond_distance
_geom_bond_site_symmetry_2
_geom_bond_publ_flag
Zr1 F3 1.991(6) 5 ?
Zr1 F3 1.991(6) . ?
Zr1 F1 1.993(5) 5 ?
Zr1 F1 1.993(5) . ?
Zr1 F2 2.000(10) . ?
Zr1 F4 2.008(11) . ?
Cu2 N1 2.001(8) 11_544 ?
Cu2 N1 2.001(8) . ?
Cu2 N4 2.017(8) . ?
Cu2 N4 2.017(8) 11_544 ?
Cu2 F1 2.364(5) . ?
Cu2 F1 2.364(5) 11_544 ?
N1 C3 1.326(12) . ?
N1 C1 1.369(12) . ?
N2 C3 1.348(11) . ?
N2 C2 1.393(13) . ?
N2 C4 1.430(12) . ?
N3 C6 1.340(15) . ?
N3 C13 1.351(11) . ?
N3 C7 1.417(12) 4_564 ?
N4 C12 1.326(14) . ?
N4 C13 1.348(12) . ?
O1 C11 1.193(15) . ?
O2 C11 1.35(3) . ?
O2 H2 0.8200 . ?
O2' C11 1.34(3) . ?
O2' H2' 0.8200 . ?
C1 C2 1.346(15) . ?
C1 H1 0.9300 . ?
C2 H2A 0.9300 . ?
C3 H3 0.9300 . ?
C4 C5 1.367(13) . ?
C4 C10 1.407(12) . ?
C5 C7 1.402(13) . ?
C5 H5 0.9300 . ?
C6 C12 1.329(16) . ?
C6 H6 0.9300 . ?
C7 C8 1.414(15) . ?
C8 C9 1.371(14) . ?
C8 H8 0.9300 . ?
C9 C10 1.378(13) . ?
C9 C11 1.483(16) . ?
C10 H10 0.9300 . ?
C12 H12 0.9300 . ?
C13 H13 0.9300 . ?
C14 C15 1.3456 . ?
C14 H14A 0.9601 . ?
C14 H14B 0.9299 . ?
C15 H15A 0.9638 . ?
C15 H15B 0.9641 . ?
C16 C17 1.3476 . ?
C16 H16A 0.9639 . ?
C16 H16B 0.9338 . ?
C17 H17A 0.9641 . ?
C17 H17B 0.9638 . ?
C18 C19 1.3215 . ?
C18 C19 1.68(9) 16_665 ?
C18 H18A 0.9636 . ?
C18 H18B 0.9640 . ?
C19 C19 0.71(10) 16_665 ?
C19 H19A 0.9621 . ?
C19 H19B 0.9620 . ?
C20 C21 1.3416 . ?
C20 C20 1.65(11) 5_565 ?
C20 C21 1.69(7) 5_565 ?
C20 H20A 0.9622 . ?
C20 H20B 0.9622 . ?
C21 C21 1.37(9) 5_565 ?
C21 H21A 0.9619 . ?
C21 H21B 0.9620 . ?
C22 C23 1.3673 . ?
C22 H22A 0.9620 . ?
C22 H22B 0.9621 . ?
C23 H23A 0.9622 . ?
C23 H23B 0.9620 . ?
C24 C25 1.3508 . ?
C24 C24 1.69(10) 16_665 ?
C24 H24A 0.9621 . ?
C24 H24B 0.9623 . ?
C25 C25 2.01(13) 16_665 ?
C25 H25A 0.9619 . ?
C25 H25B 0.9623 . ?
C26 C27 1.3033 . ?
C26 H26A 0.9638 . ?
C26 H26B 0.9339 . ?
C27 H27A 0.9641 . ?
C27 H27B 0.9639 . ?

loop_
_geom_torsion_atom_site_label_1
_geom_torsion_atom_site_label_2
_geom_torsion_atom_site_label_3
_geom_torsion_atom_site_label_4
_geom_torsion
_geom_torsion_site_symmetry_1
_geom_torsion_site_symmetry_2
_geom_torsion_site_symmetry_3
_geom_torsion_site_symmetry_4
_geom_torsion_publ_flag
C3 N1 C1 C2 2.4(14) . . . . ?
Cu2 N1 C1 C2 179.8(9) . . . . ?
N1 C1 C2 N2 -3.5(15) . . . . ?
C3 N2 C2 C1 3.1(14) . . . . ?
C4 N2 C2 C1 -173.3(11) . . . . ?
C1 N1 C3 N2 -0.4(12) . . . . ?
Cu2 N1 C3 N2 -177.8(6) . . . . ?
C2 N2 C3 N1 -1.7(12) . . . . ?
C4 N2 C3 N1 174.7(9) . . . . ?
C3 N2 C4 C5 -157.2(10) . . . . ?
C2 N2 C4 C5 18.5(16) . . . . ?
C3 N2 C4 C10 20.6(16) . . . . ?
C2 N2 C4 C10 -163.6(11) . . . . ?
C10 C4 C5 C7 0.7(16) . . . . ?
N2 C4 C5 C7 178.5(9) . . . . ?
C13 N3 C6 C12 -2.9(18) . . . . ?
C7 N3 C6 C12 178.6(12) 4_564 . . . ?
C4 C5 C7 C8 -2.2(16) . . . . ?
C4 C5 C7 N3 177.3(9) . . . 2_645 ?
C5 C7 C8 C9 1.4(17) . . . . ?
N3 C7 C8 C9 -178.1(10) 2_645 . . . ?
C7 C8 C9 C10 0.9(18) . . . . ?
C7 C8 C9 C11 178.6(11) . . . . ?
C8 C9 C10 C4 -2.5(17) . . . . ?
C11 C9 C10 C4 179.9(11) . . . . ?
C5 C4 C10 C9 1.6(16) . . . . ?
N2 C4 C10 C9 -176.1(10) . . . . ?
C8 C9 C11 O1 -174.3(13) . . . . ?
C10 C9 C11 O1 3(2) . . . . ?
C8 C9 C11 O2' 28(2) . . . . ?
C10 C9 C11 O2' -154.6(16) . . . . ?
C8 C9 C11 O2 -13(2) . . . . ?
C10 C9 C11 O2 164.9(16) . . . . ?
C13 N4 C12 C6 -0.7(17) . . . . ?
Cu2 N4 C12 C6 168.5(11) . . . . ?
N3 C6 C12 N4 2(2) . . . . ?
C12 N4 C13 N3 -1.1(13) . . . . ?
Cu2 N4 C13 N3 -171.1(7) . . . . ?
C6 N3 C13 N4 2.5(14) . . . . ?
C7 N3 C13 N4 -178.9(9) 4_564 . . . ?
C19 C18 C19 C18 51(5) 16_665 . . 16_665 ?
C20 C20 C21 C21 52(3) 5_565 . . 5_565 ?
C21 C20 C21 C20 -52(3) 5_565 . . 5_565 ?
C24 C24 C25 C25 23.1(18) 16_665 . . 16_665 ?
